data_4311885
loop_
_publ_author_name
'F. Albert Cotton'
'James P. Donahue'
'Michael B. Hall'
'Carlos A. Murillo'
'Dino Villagr\'an'

_publ_contact_author_phone 979-845-4432
_publ_section_title
;
 Reaction Products of W(CO)6 with Formamidines; Electronic Structure of a
 W2(\m-CO)2 Core with Unsymmetric Bridging Carbonyls
;
_journal_name_full 'Inorganic Chemistry'
_journal_page_first 6954
_journal_page_last 6964
_journal_paper_doi 10.1021/ic049116c
_journal_volume 43
_journal_year 2004
_chemical_formula_moiety '(C6 Cl2 H3) N H C O H'
_chemical_formula_sum 'C7 H5 Cl2 N O'
_chemical_formula_weight 190.02
_chemical_melting_point ?
_chemical_name_systematic N-(3,5-dichlorophenyl)-formamide
_space_group_IT_number 9
_symmetry_cell_setting monoclinic
_symmetry_space_group_name_Hall 'C -2yc'
_symmetry_space_group_name_H-M 'C 1 c 1'
_atom_sites_solution_hydrogens geom
_atom_sites_solution_primary direct
_atom_sites_solution_secondary difmap
_audit_creation_method SHELXL-97
_cell_angle_alpha 90.00
_cell_angle_beta 109.526(2)
_cell_angle_gamma 90.00
_cell_formula_units_Z 4
_cell_length_a 7.9426(12)
_cell_length_b 14.724(2)
_cell_length_c 7.2916(11)
_cell_measurement_reflns_used 1571
_cell_measurement_temperature 213(2)
_cell_measurement_theta_max 27.37
_cell_measurement_theta_min 2.77
_cell_volume 803.7(2)
_computing_cell_refinement 'SAINT V. 6.22'
_computing_data_collection 'SMART V. 5.618'
_computing_data_reduction 'SAINT V. 6.22'
_computing_molecular_graphics 'SHELXTL (Siemens, 1996)'
_computing_publication_material CIFTAB
_computing_structure_refinement 'SHELXL-97 (Sheldrick, 1997)'
_computing_structure_solution 'SHELXS-97 (Sheldrick, 1990)'
_diffrn_ambient_temperature 213(2)
_diffrn_measured_fraction_theta_full 0.983
_diffrn_measured_fraction_theta_max 0.983
_diffrn_measurement_device_type 'Bruker SMART 1000'
_diffrn_measurement_method 'omega scans'
_diffrn_radiation_monochromator graphite
_diffrn_radiation_source 'normal-focus sealed tube'
_diffrn_radiation_type MoK\a
_diffrn_radiation_wavelength 0.71073
_diffrn_reflns_av_R_equivalents 0.0135
_diffrn_reflns_av_sigmaI/netI 0.0236
_diffrn_reflns_limit_h_max 10
_diffrn_reflns_limit_h_min -10
_diffrn_reflns_limit_k_max 19
_diffrn_reflns_limit_k_min -9
_diffrn_reflns_limit_l_max 8
_diffrn_reflns_limit_l_min -9
_diffrn_reflns_number 2716
_diffrn_reflns_theta_full 27.53
_diffrn_reflns_theta_max 27.53
_diffrn_reflns_theta_min 2.77
_diffrn_standards_number 'none (area detector data)'
_exptl_absorpt_coefficient_mu 0.742
_exptl_absorpt_correction_T_max 0.935
_exptl_absorpt_correction_T_min 0.851
_exptl_absorpt_correction_type multi-scan
_exptl_crystal_colour yellow
_exptl_crystal_density_diffrn 1.570
_exptl_crystal_density_method 'not measured'
_exptl_crystal_description needle
_exptl_crystal_F_000 384
_exptl_crystal_size_max 0.35
_exptl_crystal_size_mid 0.09
_exptl_crystal_size_min 0.09
_refine_diff_density_max 0.655
_refine_diff_density_min -0.241
_refine_diff_density_rms 0.079
_refine_ls_abs_structure_details 'Flack H D (1983), Acta Cryst. A39, 876-881'
_refine_ls_abs_structure_Flack 0.14(11)
_refine_ls_extinction_method none
_refine_ls_goodness_of_fit_ref 1.068
_refine_ls_hydrogen_treatment noref
_refine_ls_matrix_type full
_refine_ls_number_parameters 101
_refine_ls_number_reflns 1605
_refine_ls_number_restraints 2
_refine_ls_restrained_S_all 1.067
_refine_ls_R_factor_all 0.0464
_refine_ls_R_factor_gt 0.0427
_refine_ls_shift/su_max 0.001
_refine_ls_shift/su_mean 0.000
_refine_ls_structure_factor_coef Fsqd
_refine_ls_weighting_details 'calc w=1/[\s^2^(Fo^2^)+(0.0796P)^2^+0.4201P] where P=(Fo^2^+2Fc^2^)/3'
_refine_ls_weighting_scheme calc
_refine_ls_wR_factor_gt 0.1171
_refine_ls_wR_factor_ref 0.1216
_reflns_number_gt 1466
_reflns_number_total 1605
_reflns_threshold_expression I>2sigma(I)
_cod_data_source_file ic049116csi20040706_041210_1.cif
_cod_data_source_block N-(3,5-dichlorophenyl)-formamide
_cod_depositor_comments
;
The following automatic conversions were performed:
'_geom_bond_publ_flag' value 'Y' changed to 'y' according to
'/home/adriana/struct/CIF-dictionaries/cif_core.dic' dictionary named
'cif_core.dic' version 2.4.1 from 2010-06-29 (16
times).

'_geom_angle_publ_flag' value 'Y' changed to 'y' according to
'/home/adriana/struct/CIF-dictionaries/cif_core.dic' dictionary named
'cif_core.dic' version 2.4.1 from 2010-06-29 (24 times).

Automatic conversion script
Id: cif_fix_enum 1555 2011-01-17 13:19:09Z saulius 

The following automatic conversions were performed:

'_chemical_melting_point' value 'not measured' was changed to '?' -
the value is undefined or not given.

Automatic conversion script
Id: cif_fix_values 1569 2011-02-09 13:29:24Z adriana 

The following automatic conversions were performed:
data name '_publ_contact_author-phone' replaced with
'_publ_contact_author_phone' as specified in the replacement file
'/home/antanas/src/cod-tools/trunk/data/replacement-values/replacement_tags.lst'.

Automatic conversion script
Id: cif_correct_tags 4998 2017-03-02 13:24:31Z antanas 
;
_cod_original_sg_symbol_H-M 'C c'
_cod_database_code 4311885

loop_
_symmetry_equiv_pos_as_xyz
'x, y, z'
'x, -y, z+1/2'
'x+1/2, y+1/2, z'
'x+1/2, -y+1/2, z+1/2'

loop_
_atom_site_label
_atom_site_type_symbol
_atom_site_fract_x
_atom_site_fract_y
_atom_site_fract_z
_atom_site_U_iso_or_equiv
_atom_site_adp_type
_atom_site_occupancy
_atom_site_symmetry_multiplicity
_atom_site_calc_flag
_atom_site_refinement_flags
_atom_site_disorder_assembly
_atom_site_disorder_group
O1 O 0.0441(4) 0.71355(18) 0.1857(5) 0.0570(8) Uani 1 1 d . . .
N1 N -0.2131(5) 0.67094(14) -0.0540(5) 0.0320(5) Uani 1 1 d . . .
H1B H -0.3073 0.6948 -0.1389 0.055(13) Uiso 1 1 calc R . .
Cl1 Cl -0.55528(11) 0.38044(6) -0.31201(13) 0.0477(3) Uani 1 1 d . . .
Cl2 Cl 0.11583(10) 0.37234(5) 0.20114(11) 0.0455(3) Uani 1 1 d . . .
C1 C -0.0964(5) 0.7302(2) 0.0518(5) 0.0399(7) Uani 1 1 d . . .
H1A H -0.1228 0.7918 0.0222 0.048 Uiso 1 1 calc R . .
C2 C -0.2104(5) 0.57524(16) -0.0522(6) 0.0265(5) Uani 1 1 d . . .
C3 C -0.3632(5) 0.5303(2) -0.1672(6) 0.0307(7) Uani 1 1 d . . .
H3A H -0.4639 0.5631 -0.2432 0.037 Uiso 1 1 calc R . .
C4 C -0.3641(5) 0.4361(2) -0.1676(5) 0.0308(7) Uani 1 1 d . . .
C5 C -0.2175(7) 0.38472(18) -0.0553(7) 0.0332(5) Uani 1 1 d . . .
H5A H -0.2195 0.3209 -0.0562 0.040 Uiso 1 1 calc R . .
C6 C -0.0703(4) 0.4327(2) 0.0565(5) 0.0296(7) Uani 1 1 d . . .
C7 C -0.0625(5) 0.5261(2) 0.0621(5) 0.0277(7) Uani 1 1 d . . .
H7A H 0.0406 0.5562 0.1413 0.033 Uiso 1 1 calc R . .

loop_
_atom_site_aniso_label
_atom_site_aniso_U_11
_atom_site_aniso_U_22
_atom_site_aniso_U_33
_atom_site_aniso_U_23
_atom_site_aniso_U_13
_atom_site_aniso_U_12
O1 0.0540(16) 0.0395(12) 0.0599(17) -0.0025(13) -0.0041(13) -0.0045(12)
N1 0.0279(11) 0.0253(11) 0.0377(11) 0.0045(15) 0.0041(8) 0.0020(13)
Cl1 0.0421(5) 0.0470(5) 0.0477(6) -0.0067(4) 0.0066(4) -0.0184(4)
Cl2 0.0432(6) 0.0399(4) 0.0499(6) 0.0098(4) 0.0108(4) 0.0168(4)
C1 0.0446(19) 0.0330(16) 0.0405(18) 0.0005(14) 0.0122(15) 0.0006(14)
C2 0.0306(12) 0.0241(11) 0.0259(11) 0.0010(15) 0.0110(9) -0.0032(15)
C3 0.0317(18) 0.0318(15) 0.0281(17) 0.0029(13) 0.0095(14) 0.0036(13)
C4 0.0367(18) 0.0314(15) 0.0250(17) -0.0017(14) 0.0111(13) -0.0089(13)
C5 0.0426(14) 0.0254(12) 0.0345(13) -0.0013(14) 0.0168(11) -0.0008(15)
C6 0.0270(16) 0.0301(15) 0.0319(18) 0.0041(13) 0.0100(13) 0.0041(12)
C7 0.0250(15) 0.0326(15) 0.0251(16) -0.0011(12) 0.0078(12) 0.0018(12)

loop_
_atom_type_symbol
_atom_type_description
_atom_type_scat_dispersion_real
_atom_type_scat_dispersion_imag
_atom_type_scat_source
C C 0.0033 0.0016 'International Tables Vol C Tables 4.2.6.8 and 6.1.1.4'
H H 0.0000 0.0000 'International Tables Vol C Tables 4.2.6.8 and 6.1.1.4'
N N 0.0061 0.0033 'International Tables Vol C Tables 4.2.6.8 and 6.1.1.4'
O O 0.0106 0.0060 'International Tables Vol C Tables 4.2.6.8 and 6.1.1.4'
Cl Cl 0.1484 0.1585 'International Tables Vol C Tables 4.2.6.8 and 6.1.1.4'

loop_
_geom_angle_atom_site_label_1
_geom_angle_atom_site_label_2
_geom_angle_atom_site_label_3
_geom_angle
_geom_angle_site_symmetry_1
_geom_angle_site_symmetry_3
_geom_angle_publ_flag
C1 N1 C2 130.6(3) . . y
C1 N1 H1B 114.7 . . y
C2 N1 H1B 114.7 . . y
O1 C1 N1 127.1(3) . . y
O1 C1 H1A 116.4 . . y
N1 C1 H1A 116.4 . . y
C3 C2 C7 120.3(2) . . y
C3 C2 N1 117.6(3) . . y
C7 C2 N1 122.1(3) . . y
C4 C3 C2 118.7(3) . . y
C4 C3 H3A 120.7 . . y
C2 C3 H3A 120.7 . . y
C3 C4 C5 122.4(3) . . y
C3 C4 Cl1 118.4(3) . . y
C5 C4 Cl1 119.2(3) . . y
C6 C5 C4 116.4(2) . . y
C6 C5 H5A 121.8 . . y
C4 C5 H5A 121.8 . . y
C5 C6 C7 123.5(3) . . y
C5 C6 Cl2 118.5(3) . . y
C7 C6 Cl2 118.1(2) . . y
C6 C7 C2 118.7(3) . . y
C6 C7 H7A 120.7 . . y
C2 C7 H7A 120.7 . . y

loop_
_geom_bond_atom_site_label_1
_geom_bond_atom_site_label_2
_geom_bond_distance
_geom_bond_site_symmetry_2
_geom_bond_publ_flag
O1 C1 1.237(5) . y
N1 C1 1.318(5) . y
N1 C2 1.409(3) . y
N1 H1B 0.8700 . y
Cl1 C4 1.737(3) . y
Cl2 C6 1.745(3) . y
C1 H1A 0.9400 . y
C2 C3 1.391(5) . y
C2 C7 1.394(5) . y
C3 C4 1.387(4) . y
C3 H3A 0.9400 . y
C4 C5 1.400(6) . y
C5 C6 1.376(6) . y
C5 H5A 0.9400 . y
C6 C7 1.377(4) . y
C7 H7A 0.9400 . y

loop_
_geom_hbond_atom_site_label_D
_geom_hbond_atom_site_label_H
_geom_hbond_atom_site_label_A
_geom_hbond_distance_DH
_geom_hbond_distance_HA
_geom_hbond_distance_DA
_geom_hbond_angle_DHA
_geom_hbond_site_symmetry_A
N1 H1B O1 0.87 1.96 2.787(4) 158.4 4_464

loop_
_geom_torsion_atom_site_label_1
_geom_torsion_atom_site_label_2
_geom_torsion_atom_site_label_3
_geom_torsion_atom_site_label_4
_geom_torsion
_geom_torsion_site_symmetry_1
_geom_torsion_site_symmetry_2
_geom_torsion_site_symmetry_3
_geom_torsion_site_symmetry_4
_geom_torsion_publ_flag
C2 N1 C1 O1 -2.7(7) . . . . ?
C1 N1 C2 C3 173.0(4) . . . . ?
C1 N1 C2 C7 -6.0(6) . . . . ?
C7 C2 C3 C4 -0.8(7) . . . . ?
N1 C2 C3 C4 -179.9(3) . . . . ?
C2 C3 C4 C5 0.5(6) . . . . ?
C2 C3 C4 Cl1 -179.9(3) . . . . ?
C3 C4 C5 C6 -0.2(6) . . . . ?
Cl1 C4 C5 C6 -179.8(3) . . . . ?
C4 C5 C6 C7 0.2(6) . . . . ?
C4 C5 C6 Cl2 179.5(3) . . . . ?
C5 C6 C7 C2 -0.5(6) . . . . ?
Cl2 C6 C7 C2 -179.8(3) . . . . ?
C3 C2 C7 C6 0.8(6) . . . . ?
N1 C2 C7 C6 179.8(3) . . . . ?

loop_
_cod_related_entry_id
_cod_related_entry_database
_cod_related_entry_code
1 ChemSpider 21362
